data_4308596
loop_
_publ_author_name
'Melissa L. Golden'
'Curtis M. Whaley'
'Marilyn V. Rampersad'
'Joseph H. Reibenspies'
'Robert D. Hancock'
'Marcetta Y. Darensbourg'

_publ_section_title
;
N2S2Ni Metallodithiolate Complexes as Ligands: Structural and Aqueous
Solution Quantitative Studies of the Ability of Metal Ions to Form
M-S-Ni Bridges to Mercapto Groups Coordinated to Nickel(II).
Implications for Acetyl Coenzyme A Synthase
;
_journal_name_full 'Inorganic Chemistry'
_journal_page_first 875
_journal_page_last 883
_journal_paper_doi 10.1021/ic0489701
_journal_volume 44
_journal_year 2005
_chemical_formula_sum 'C29 H57 Ag2 Cl2 N7 Ni3 O8 S6'
_chemical_formula_weight 1286.95
_chemical_name_systematic
; 
 ? 
;
_space_group_IT_number 167
_symmetry_cell_setting rhombohedral
_symmetry_space_group_name_Hall '-R 3 2"c'
_symmetry_space_group_name_H-M 'R -3 c :H'
_atom_sites_solution_hydrogens geom
_atom_sites_solution_primary direct
_atom_sites_solution_secondary difmap
_audit_creation_method SHELXL-97
_cell_angle_alpha 90.00
_cell_angle_beta 90.00
_cell_angle_gamma 120.00
_cell_formula_units_Z 12
_cell_length_a 11.8666(4)
_cell_length_b 11.8666(4)
_cell_length_c 110.290(5)
_cell_measurement_reflns_used 7272
_cell_measurement_temperature 110(2)
_cell_measurement_theta_max 58.81
_cell_measurement_theta_min 2.40
_cell_volume 13449.9(9)
_computing_cell_refinement 'Bruker FRAMBO'
_computing_data_collection 'Bruker FRAMBO'
_computing_data_reduction 'Bruker SAINT'
_computing_molecular_graphics 'Bruker SHELXTL'
_computing_publication_material 'Bruker SHELXTL'
_computing_structure_refinement 'SHELXL-97 (Sheldrick, 1997)'
_computing_structure_solution 'SHELXS-97 (Sheldrick, 1990)'
_diffrn_ambient_temperature 110(2)
_diffrn_measured_fraction_theta_full 0.997
_diffrn_measured_fraction_theta_max 0.997
_diffrn_measurement_device_type 'multi-wire area detector'
_diffrn_measurement_method 'phi and omega scans'
_diffrn_radiation_monochromator graphite
_diffrn_radiation_source 'normal-focus sealed tube'
_diffrn_radiation_type CuK\a
_diffrn_radiation_wavelength 1.54178
_diffrn_reflns_av_R_equivalents 0.0638
_diffrn_reflns_av_sigmaI/netI 0.0337
_diffrn_reflns_limit_h_max 13
_diffrn_reflns_limit_h_min -12
_diffrn_reflns_limit_k_max 12
_diffrn_reflns_limit_k_min -13
_diffrn_reflns_limit_l_max 122
_diffrn_reflns_limit_l_min -122
_diffrn_reflns_number 20547
_diffrn_reflns_theta_full 58.96
_diffrn_reflns_theta_max 58.96
_diffrn_reflns_theta_min 2.40
_exptl_absorpt_coefficient_mu 12.425
_exptl_absorpt_correction_T_max 0.8858
_exptl_absorpt_correction_T_min 0.3696
_exptl_absorpt_correction_type multi-scan
_exptl_absorpt_process_details sadabs
_exptl_crystal_colour orange
_exptl_crystal_density_diffrn 1.907
_exptl_crystal_density_meas 0
_exptl_crystal_density_method 'not measured'
_exptl_crystal_description block
_exptl_crystal_F_000 7824
_exptl_crystal_size_max 0.10
_exptl_crystal_size_mid 0.10
_exptl_crystal_size_min 0.01
_refine_diff_density_max 2.411
_refine_diff_density_min -1.480
_refine_diff_density_rms 0.151
_refine_ls_extinction_method none
_refine_ls_goodness_of_fit_ref 1.073
_refine_ls_hydrogen_treatment mixed
_refine_ls_matrix_type full
_refine_ls_number_parameters 173
_refine_ls_number_reflns 2161
_refine_ls_number_restraints 3
_refine_ls_restrained_S_all 1.073
_refine_ls_R_factor_all 0.0499
_refine_ls_R_factor_gt 0.0430
_refine_ls_shift/su_max 0.004
_refine_ls_shift/su_mean 0.000
_refine_ls_structure_factor_coef Fsqd
_refine_ls_weighting_details 'calc w=1/[\s^2^(Fo^2^)+(0.0803P)^2^+132.2614P] where P=(Fo^2^+2Fc^2^)/3'
_refine_ls_weighting_scheme calc
_refine_ls_wR_factor_gt 0.1285
_refine_ls_wR_factor_ref 0.1314
_reflns_number_gt 1793
_reflns_number_total 2161
_reflns_threshold_expression >2sigma(I)
_cod_data_source_file ic0489701si20040730_101011_3.cif
_cod_data_source_block md001
_cod_depositor_comments
;
The following automatic conversions were performed:
'_symmetry_cell_setting' value 'Rhombohedral' changed to 'rhombohedral'
according to '/home/saulius/struct/CIF-dictionaries/cif_core.dic'
dictionary named 'cif_core.dic' version 2.4.1 from 2010-06-29.

Automatic conversion script
Id: cif_fix_enum 1527 2010-12-29 10:47:43Z saulius 
;
_cod_original_sg_symbol_H-M 'R -3 c'
_cod_database_code 4308596

loop_
_symmetry_equiv_pos_as_xyz
'x, y, z'
'-y, x-y, z'
'-x+y, -x, z'
'y, x, -z+1/2'
'x-y, -y, -z+1/2'
'-x, -x+y, -z+1/2'
'x+2/3, y+1/3, z+1/3'
'-y+2/3, x-y+1/3, z+1/3'
'-x+y+2/3, -x+1/3, z+1/3'
'y+2/3, x+1/3, -z+5/6'
'x-y+2/3, -y+1/3, -z+5/6'
'-x+2/3, -x+y+1/3, -z+5/6'
'x+1/3, y+2/3, z+2/3'
'-y+1/3, x-y+2/3, z+2/3'
'-x+y+1/3, -x+2/3, z+2/3'
'y+1/3, x+2/3, -z+7/6'
'x-y+1/3, -y+2/3, -z+7/6'
'-x+1/3, -x+y+2/3, -z+7/6'
'-x, -y, -z'
'y, -x+y, -z'
'x-y, x, -z'
'-y, -x, z-1/2'
'-x+y, y, z-1/2'
'x, x-y, z-1/2'
'-x+2/3, -y+1/3, -z+1/3'
'y+2/3, -x+y+1/3, -z+1/3'
'x-y+2/3, x+1/3, -z+1/3'
'-y+2/3, -x+1/3, z-1/6'
'-x+y+2/3, y+1/3, z-1/6'
'x+2/3, x-y+1/3, z-1/6'
'-x+1/3, -y+2/3, -z+2/3'
'y+1/3, -x+y+2/3, -z+2/3'
'x-y+1/3, x+2/3, -z+2/3'
'-y+1/3, -x+2/3, z+1/6'
'-x+y+1/3, y+2/3, z+1/6'
'x+1/3, x-y+2/3, z+1/6'

loop_
_atom_site_label
_atom_site_type_symbol
_atom_site_fract_x
_atom_site_fract_y
_atom_site_fract_z
_atom_site_U_iso_or_equiv
_atom_site_adp_type
_atom_site_occupancy
_atom_site_symmetry_multiplicity
_atom_site_calc_flag
_atom_site_refinement_flags
_atom_site_disorder_assembly
_atom_site_disorder_group
Ag1 Ag 1.0000 1.0000 0.051921(7) 0.0188(3) Uani 1 3 d S . .
Ag2 Ag 1.0000 1.0000 0.024738(7) 0.0191(3) Uani 1 3 d S . .
Ni1 Ni 1.07445(9) 0.79168(9) 0.038018(9) 0.0145(3) Uani 1 1 d . . .
Cl1 Cl 0.6667 0.3333 0.00339(2) 0.0202(6) Uani 1 3 d S . .
Cl2 Cl 1.0000 1.0000 0.08761(2) 0.0177(6) Uani 1 3 d S . .
S1 S 1.16218(15) 0.92375(15) 0.022861(14) 0.0199(4) Uani 1 1 d . . .
S2 S 1.17539(15) 0.93951(15) 0.051787(14) 0.0215(4) Uani 1 1 d . . .
O1 O 0.6667 0.3333 -0.00950(8) 0.034(2) Uani 1 3 d S . .
O2 O 0.5636(5) 0.2102(4) 0.00775(4) 0.0308(12) Uani 1 1 d . . .
O3 O 0.9331(5) 1.0652(5) 0.08338(5) 0.0347(12) Uani 1 1 d . . .
O4 O 1.0000 1.0000 0.10048(7) 0.029(2) Uani 1 3 d S . .
N1 N 0.9816(5) 0.6462(5) 0.02714(4) 0.0173(11) Uani 1 1 d . . .
N2 N 0.9991(5) 0.6573(5) 0.05024(4) 0.0195(12) Uani 1 1 d . . .
C1 C 1.0962(7) 0.8026(7) 0.01071(6) 0.0248(15) Uani 1 1 d . . .
H1A H 1.0823 0.8418 0.0034 0.030 Uiso 1 1 calc R . .
H1B H 1.1588 0.7733 0.0087 0.030 Uiso 1 1 calc R . .
C2 C 0.9693(6) 0.6882(6) 0.01471(5) 0.0198(14) Uani 1 1 d . . .
H2A H 0.9006 0.7124 0.0147 0.024 Uiso 1 1 calc R . .
H2B H 0.9434 0.6152 0.0090 0.024 Uiso 1 1 calc R . .
C3 C 1.0593(7) 0.5776(6) 0.02655(6) 0.0215(14) Uani 1 1 d . . .
H3A H 1.1514 0.6419 0.0248 0.026 Uiso 1 1 calc R . .
H3B H 1.0259 0.5134 0.0199 0.026 Uiso 1 1 calc R . .
C4 C 1.0519(7) 0.5086(7) 0.03833(6) 0.0237(15) Uani 1 1 d . . .
H4A H 1.1152 0.4775 0.0380 0.028 Uiso 1 1 calc R . .
H4B H 0.9640 0.4312 0.0390 0.028 Uiso 1 1 calc R . .
C5 C 1.0789(7) 0.5915(7) 0.04973(6) 0.0234(15) Uani 1 1 d . . .
H5A H 1.0598 0.5355 0.0570 0.028 Uiso 1 1 calc R . .
H5B H 1.1724 0.6584 0.0500 0.028 Uiso 1 1 calc R . .
C6 C 0.8515(6) 0.5608(6) 0.03260(6) 0.0205(14) Uani 1 1 d . . .
H6A H 0.8174 0.4701 0.0298 0.025 Uiso 1 1 calc R . .
H6B H 0.7903 0.5896 0.0299 0.025 Uiso 1 1 calc R . .
C7 C 0.8612(6) 0.5663(6) 0.04648(6) 0.0212(14) Uani 1 1 d . . .
H7A H 0.8037 0.5967 0.0498 0.025 Uiso 1 1 calc R . .
H7B H 0.8324 0.4782 0.0497 0.025 Uiso 1 1 calc R . .
C8 C 1.0056(7) 0.7103(7) 0.06262(6) 0.0254(16) Uani 1 1 d . . .
H8A H 0.9897 0.6429 0.0687 0.030 Uiso 1 1 calc R . .
H8B H 0.9372 0.7343 0.0635 0.030 Uiso 1 1 calc R . .
C9 C 1.1365(7) 0.8276(7) 0.06473(6) 0.0282(16) Uani 1 1 d . . .
H9A H 1.2032 0.8013 0.0655 0.034 Uiso 1 1 calc R . .
H9B H 1.1356 0.8715 0.0723 0.034 Uiso 1 1 calc R . .
N3 N 0.9161(15) 0.339(2) 0.07904(16) 0.057(4) Uiso 0.33 1 d PD A -1
C10 C 0.8267(17) 0.338(3) 0.07519(16) 0.057(4) Uiso 0.33 1 d PD A -1
C11 C 0.718(2) 0.337(3) 0.0690(2) 0.057(4) Uiso 0.33 1 d PD A -1
H11A H 0.6444 0.2498 0.0690 0.086 Uiso 0.33 1 d PR A -1
H11B H 0.6949 0.3938 0.0731 0.086 Uiso 0.33 1 d PR A -1
H11C H 0.7428 0.3652 0.0608 0.086 Uiso 0.33 1 d PR A -1

loop_
_atom_site_aniso_label
_atom_site_aniso_U_11
_atom_site_aniso_U_22
_atom_site_aniso_U_33
_atom_site_aniso_U_23
_atom_site_aniso_U_13
_atom_site_aniso_U_12
Ag1 0.0183(3) 0.0183(3) 0.0197(5) 0.000 0.000 0.00915(17)
Ag2 0.0190(3) 0.0190(3) 0.0194(5) 0.000 0.000 0.00949(17)
Ni1 0.0150(5) 0.0131(6) 0.0164(6) -0.0019(4) -0.0014(4) 0.0076(4)
Cl1 0.0205(9) 0.0205(9) 0.0195(14) 0.000 0.000 0.0102(4)
Cl2 0.0194(8) 0.0194(8) 0.0142(13) 0.000 0.000 0.0097(4)
S1 0.0167(8) 0.0179(8) 0.0254(9) 0.0052(6) 0.0025(6) 0.0088(7)
S2 0.0172(8) 0.0216(9) 0.0268(9) -0.0098(7) -0.0037(7) 0.0106(7)
O1 0.041(3) 0.041(3) 0.020(5) 0.000 0.000 0.0206(17)
O2 0.024(3) 0.021(3) 0.041(3) 0.009(2) 0.003(2) 0.006(2)
O3 0.036(3) 0.034(3) 0.041(3) 0.007(2) -0.009(2) 0.023(3)
O4 0.037(3) 0.037(3) 0.013(4) 0.000 0.000 0.0183(16)
N1 0.019(3) 0.016(3) 0.017(3) 0.003(2) 0.002(2) 0.009(2)
N2 0.027(3) 0.022(3) 0.016(3) -0.003(2) -0.002(2) 0.017(3)
C1 0.029(4) 0.030(4) 0.019(3) 0.002(3) 0.004(3) 0.018(3)
C2 0.025(4) 0.020(3) 0.016(3) -0.001(3) -0.002(3) 0.013(3)
C3 0.030(4) 0.020(3) 0.024(4) -0.005(3) -0.002(3) 0.019(3)
C4 0.033(4) 0.025(4) 0.023(4) -0.003(3) -0.001(3) 0.022(3)
C5 0.034(4) 0.027(4) 0.019(3) 0.001(3) -0.003(3) 0.023(3)
C6 0.020(3) 0.016(3) 0.020(3) -0.002(3) -0.004(3) 0.005(3)
C7 0.021(4) 0.017(3) 0.021(4) 0.003(3) 0.004(3) 0.006(3)
C8 0.043(4) 0.026(4) 0.015(3) 0.000(3) 0.000(3) 0.023(4)
C9 0.039(4) 0.039(4) 0.018(3) -0.012(3) -0.011(3) 0.028(4)

loop_
_atom_type_symbol
_atom_type_description
_atom_type_scat_dispersion_real
_atom_type_scat_dispersion_imag
_atom_type_scat_source
C C 0.0181 0.0091 'International Tables Vol C Tables 4.2.6.8 and 6.1.1.4'
H H 0.0000 0.0000 'International Tables Vol C Tables 4.2.6.8 and 6.1.1.4'
N N 0.0311 0.0180 'International Tables Vol C Tables 4.2.6.8 and 6.1.1.4'
O O 0.0492 0.0322 'International Tables Vol C Tables 4.2.6.8 and 6.1.1.4'
S S 0.3331 0.5567 'International Tables Vol C Tables 4.2.6.8 and 6.1.1.4'
Cl Cl 0.3639 0.7018 'International Tables Vol C Tables 4.2.6.8 and 6.1.1.4'
Ni Ni -3.0029 0.5091 'International Tables Vol C Tables 4.2.6.8 and 6.1.1.4'
Ag Ag 0.1306 4.2820 'International Tables Vol C Tables 4.2.6.8 and 6.1.1.4'

loop_
_geom_angle_atom_site_label_1
_geom_angle_atom_site_label_2
_geom_angle_atom_site_label_3
_geom_angle
_geom_angle_site_symmetry_1
_geom_angle_site_symmetry_3
_geom_angle_publ_flag
S2 Ag1 S2 119.997(1) 3_675 2_765 ?
S2 Ag1 S2 119.997(1) 3_675 . ?
S2 Ag1 S2 119.997(1) 2_765 . ?
S2 Ag1 Ag2 89.67(4) 3_675 . ?
S2 Ag1 Ag2 89.67(4) 2_765 . ?
S2 Ag1 Ag2 89.67(4) . . ?
S1 Ag2 S1 119.327(12) 3_675 2_765 ?
S1 Ag2 S1 119.327(12) 3_675 . ?
S1 Ag2 S1 119.327(12) 2_765 . ?
S1 Ag2 Ag1 94.73(4) 3_675 . ?
S1 Ag2 Ag1 94.73(4) 2_765 . ?
S1 Ag2 Ag1 94.73(4) . . ?
N2 Ni1 N1 82.8(2) . . ?
N2 Ni1 S1 172.33(16) . . ?
N1 Ni1 S1 91.17(16) . . ?
N2 Ni1 S2 91.12(17) . . ?
N1 Ni1 S2 173.65(16) . . ?
S1 Ni1 S2 94.80(7) . . ?
O1 Cl1 O2 109.5(2) . 2_655 ?
O1 Cl1 O2 109.5(2) . . ?
O2 Cl1 O2 109.5(2) 2_655 . ?
O1 Cl1 O2 109.5(2) . 3_665 ?
O2 Cl1 O2 109.5(2) 2_655 3_665 ?
O2 Cl1 O2 109.5(2) . 3_665 ?
O4 Cl2 O3 109.0(2) . 2_765 ?
O4 Cl2 O3 109.0(2) . 3_675 ?
O3 Cl2 O3 110.0(2) 2_765 3_675 ?
O4 Cl2 O3 109.0(2) . . ?
O3 Cl2 O3 110.0(2) 2_765 . ?
O3 Cl2 O3 110.0(2) 3_675 . ?
C1 S1 Ni1 97.7(2) . . ?
C1 S1 Ag2 103.9(2) . . ?
Ni1 S1 Ag2 91.11(6) . . ?
C9 S2 Ni1 97.0(2) . . ?
C9 S2 Ag1 104.8(2) . . ?
Ni1 S2 Ag1 91.93(6) . . ?
C6 N1 C2 111.0(5) . . ?
C6 N1 C3 111.0(5) . . ?
C2 N1 C3 109.3(5) . . ?
C6 N1 Ni1 106.9(4) . . ?
C2 N1 Ni1 112.3(4) . . ?
C3 N1 Ni1 106.3(4) . . ?
C8 N2 C7 111.4(5) . . ?
C8 N2 C5 109.9(5) . . ?
C7 N2 C5 111.1(5) . . ?
C8 N2 Ni1 112.7(4) . . ?
C7 N2 Ni1 106.9(4) . . ?
C5 N2 Ni1 104.5(4) . . ?
C2 C1 S1 109.7(4) . . ?
N1 C2 C1 110.5(5) . . ?
N1 C3 C4 111.6(5) . . ?
C3 C4 C5 114.9(5) . . ?
N2 C5 C4 112.4(5) . . ?
N1 C6 C7 110.2(5) . . ?
N2 C7 C6 109.8(5) . . ?
N2 C8 C9 110.2(6) . . ?
C8 C9 S2 108.6(5) . . ?
N3 C10 C11 173.9(14) . . ?

loop_
_geom_bond_atom_site_label_1
_geom_bond_atom_site_label_2
_geom_bond_distance
_geom_bond_site_symmetry_2
_geom_bond_publ_flag
Ag1 S2 2.5181(15) 3_675 ?
Ag1 S2 2.5181(15) 2_765 ?
Ag1 S2 2.5181(15) . ?
Ag1 Ag2 2.9979(12) . ?
Ag2 S1 2.5112(15) 3_675 ?
Ag2 S1 2.5112(15) 2_765 ?
Ag2 S1 2.5112(15) . ?
Ni1 N2 1.932(5) . ?
Ni1 N1 1.932(5) . ?
Ni1 S1 2.1686(18) . ?
Ni1 S2 2.1719(18) . ?
Cl1 O1 1.422(9) . ?
Cl1 O2 1.440(5) 2_655 ?
Cl1 O2 1.440(5) . ?
Cl1 O2 1.440(5) 3_665 ?
Cl2 O4 1.419(8) . ?
Cl2 O3 1.436(5) 2_765 ?
Cl2 O3 1.436(5) 3_675 ?
Cl2 O3 1.436(5) . ?
S1 C1 1.830(7) . ?
S2 C9 1.844(7) . ?
N1 C6 1.486(8) . ?
N1 C2 1.491(8) . ?
N1 C3 1.506(8) . ?
N2 C8 1.489(8) . ?
N2 C7 1.499(8) . ?
N2 C5 1.501(8) . ?
C1 C2 1.504(9) . ?
C3 C4 1.515(9) . ?
C4 C5 1.528(9) . ?
C6 C7 1.534(9) . ?
C8 C9 1.497(10) . ?
N3 C10 1.1409(10) . ?
C10 C11 1.4512(11) . ?

loop_
_geom_torsion_atom_site_label_1
_geom_torsion_atom_site_label_2
_geom_torsion_atom_site_label_3
_geom_torsion_atom_site_label_4
_geom_torsion
_geom_torsion_site_symmetry_1
_geom_torsion_site_symmetry_2
_geom_torsion_site_symmetry_3
_geom_torsion_site_symmetry_4
_geom_torsion_publ_flag
S2 Ag1 Ag2 S1 3.95(5) 3_675 . . 3_675 ?
S2 Ag1 Ag2 S1 -116.05(5) 2_765 . . 3_675 ?
S2 Ag1 Ag2 S1 123.95(5) . . . 3_675 ?
S2 Ag1 Ag2 S1 123.95(5) 3_675 . . 2_765 ?
S2 Ag1 Ag2 S1 3.95(5) 2_765 . . 2_765 ?
S2 Ag1 Ag2 S1 -116.05(5) . . . 2_765 ?
S2 Ag1 Ag2 S1 -116.05(5) 3_675 . . . ?
S2 Ag1 Ag2 S1 123.95(5) 2_765 . . . ?
S2 Ag1 Ag2 S1 3.95(5) . . . . ?
N2 Ni1 S1 C1 33.4(13) . . . . ?
N1 Ni1 S1 C1 -4.0(3) . . . . ?
S2 Ni1 S1 C1 173.8(2) . . . . ?
N2 Ni1 S1 Ag2 137.5(13) . . . . ?
N1 Ni1 S1 Ag2 100.12(16) . . . . ?
S2 Ni1 S1 Ag2 -82.05(6) . . . . ?
S1 Ag2 S1 C1 39.3(2) 3_675 . . . ?
S1 Ag2 S1 C1 -124.5(2) 2_765 . . . ?
Ag1 Ag2 S1 C1 137.4(2) . . . . ?
S1 Ag2 S1 Ni1 -58.95(10) 3_675 . . . ?
S1 Ag2 S1 Ni1 137.30(6) 2_765 . . . ?
Ag1 Ag2 S1 Ni1 39.17(5) . . . . ?
N2 Ni1 S2 C9 8.1(3) . . . . ?
N1 Ni1 S2 C9 -7.0(16) . . . . ?
S1 Ni1 S2 C9 -167.0(2) . . . . ?
N2 Ni1 S2 Ag1 -97.05(16) . . . . ?
N1 Ni1 S2 Ag1 -112.1(15) . . . . ?
S1 Ni1 S2 Ag1 87.82(6) . . . . ?
S2 Ag1 S2 C9 -53.9(2) 3_675 . . . ?
S2 Ag1 S2 C9 127.2(2) 2_765 . . . ?
Ag2 Ag1 S2 C9 -143.3(2) . . . . ?
S2 Ag1 S2 Ni1 43.80(11) 3_675 . . . ?
S2 Ag1 S2 Ni1 -135.04(6) 2_765 . . . ?
Ag2 Ag1 S2 Ni1 -45.62(5) . . . . ?
N2 Ni1 N1 C6 42.2(4) . . . . ?
S1 Ni1 N1 C6 -142.5(4) . . . . ?
S2 Ni1 N1 C6 57.4(17) . . . . ?
N2 Ni1 N1 C2 164.2(4) . . . . ?
S1 Ni1 N1 C2 -20.5(4) . . . . ?
S2 Ni1 N1 C2 179(100) . . . . ?
N2 Ni1 N1 C3 -76.4(4) . . . . ?
S1 Ni1 N1 C3 98.9(4) . . . . ?
S2 Ni1 N1 C3 -61.2(17) . . . . ?
N1 Ni1 N2 C8 -164.5(5) . . . . ?
S1 Ni1 N2 C8 157.7(11) . . . . ?
S2 Ni1 N2 C8 17.1(4) . . . . ?
N1 Ni1 N2 C7 -41.7(4) . . . . ?
S1 Ni1 N2 C7 -79.5(14) . . . . ?
S2 Ni1 N2 C7 139.9(4) . . . . ?
N1 Ni1 N2 C5 76.1(4) . . . . ?
S1 Ni1 N2 C5 38.4(15) . . . . ?
S2 Ni1 N2 C5 -102.2(4) . . . . ?
Ni1 S1 C1 C2 27.7(5) . . . . ?
Ag2 S1 C1 C2 -65.3(5) . . . . ?
C6 N1 C2 C1 163.6(5) . . . . ?
C3 N1 C2 C1 -73.7(6) . . . . ?
Ni1 N1 C2 C1 44.0(6) . . . . ?
S1 C1 C2 N1 -46.9(6) . . . . ?
C6 N1 C3 C4 -45.5(7) . . . . ?
C2 N1 C3 C4 -168.3(5) . . . . ?
Ni1 N1 C3 C4 70.4(6) . . . . ?
N1 C3 C4 C5 -49.2(8) . . . . ?
C8 N2 C5 C4 166.8(6) . . . . ?
C7 N2 C5 C4 43.0(7) . . . . ?
Ni1 N2 C5 C4 -71.9(6) . . . . ?
C3 C4 C5 N2 50.9(8) . . . . ?
C2 N1 C6 C7 -155.5(5) . . . . ?
C3 N1 C6 C7 82.7(6) . . . . ?
Ni1 N1 C6 C7 -32.7(6) . . . . ?
C8 N2 C7 C6 155.4(5) . . . . ?
C5 N2 C7 C6 -81.7(6) . . . . ?
Ni1 N2 C7 C6 31.8(6) . . . . ?
N1 C6 C7 N2 0.6(7) . . . . ?
C7 N2 C8 C9 -163.5(5) . . . . ?
C5 N2 C8 C9 72.9(7) . . . . ?
Ni1 N2 C8 C9 -43.3(6) . . . . ?
N2 C8 C9 S2 49.7(6) . . . . ?
Ni1 S2 C9 C8 -32.3(5) . . . . ?
Ag1 S2 C9 C8 61.5(5) . . . . ?
